data_1537201
loop_
_publ_author_name
'Kuznetsov, V.Ya.'
'Rogachev, D.L.'
'Godneva, M.M.'

_publ_section_title
;
 Crystallographic characteristics of several sulfate and fluorosulfate
 zirconium compounds
;
_journal_name_full 'Zhurnal Neorganicheskoi Khimii'
_journal_page_first 211
_journal_page_last 218
_journal_volume 39
_journal_year 1994
_chemical_formula_sum 'F4 K2 O4 S Zr'
_chemical_name_systematic 'K2 Zr F4 (S O4)'
_space_group_IT_number 57
_symmetry_space_group_name_Hall '-P 2c 2b'
_symmetry_space_group_name_H-M 'P b c m'
_cell_angle_alpha 90
_cell_angle_beta 90
_cell_angle_gamma 90
_cell_formula_units_Z 4
_cell_length_a 7.091
_cell_length_b 13.803
_cell_length_c 7.358
_cell_volume 720.180
_citation_journal_id_ASTM ZNOKAQ
_cod_data_source_file Kuznetsov_ZNOKAQ_1994_1414.cif
_cod_data_source_block F4K2O4S1Zr1
_cod_original_cell_volume 720.1795
_cod_original_formula_sum 'F4 K2 O4 S1 Zr1'
_cod_database_code 1537201

loop_
_symmetry_equiv_pos_as_xyz
x,y,z
-x,-y,z+1/2
x,-y+1/2,-z
-x,y+1/2,-z+1/2
-x,-y,-z
x,y,-z-1/2
-x,y-1/2,z
x,-y-1/2,z-1/2

loop_
_atom_site_label
_atom_site_type_symbol
_atom_site_fract_x
_atom_site_fract_y
_atom_site_fract_z
_atom_site_occupancy
_atom_site_U_iso_or_equiv
K1 K+1 0.121 0.5124 0.25 1 0.0
O6 O-2 0.432 0.001 0.25 0.5 0.0
O5 O-2 0.567 0.152 0.25 0.5 0.0
O3 O-2 0.239 0.025 0.25 0.5 0.0
O1 O-2 0.356 0.165 0.084 0.5 0.0
O4 O-2 0.293 0.136 0.082 0.5 0.0
Zr1 Zr+4 0.1071 0.25 0 1 0.0
F2 F-1 0.23 0.312 0.25 1 0.0
O2 O-2 0.562 0.063 0.25 0.5 0.0
F3 F-1 0.981 0.298 0.75 1 0.0
K2 K+1 0.386 0.8334 0.25 1 0.0
F1 F-1 0.934 0.361 0.447 1 0.0
S1 S+6 0.386 0.1024 0.25 1 0.0
